data_1518915
loop_
_publ_author_name
'David W. Brogden'
'Jonathan H. Christian'
'Naresh S. Dalal'
'John F. Berry'

_publ_section_title
;
 Completing the series of Group VI heterotrimetallic M2Cr(dpa)4Cl2 (M2 =
 Cr2, Mo2, MoW and W2) compounds and investigating their metal-metal
 interactions using density functional theory
;
_journal_name_full 'Inorganica Chimica Acta'
_journal_page_first 241
_journal_page_last 247
_journal_volume 424
_journal_year 2015
_chemical_formula_sum 'C42 H36 Cl4 Cr Mo2 N12'
_chemical_formula_weight 1094.5
_space_group_IT_number 15
_symmetry_cell_setting monoclinic
_symmetry_Int_Tables_number 15
_symmetry_space_group_name_Hall '-C 2yc'
_symmetry_space_group_name_H-M 'C 1 2/c 1'
_cell_angle_alpha 90
_cell_angle_beta 112.965(2)
_cell_angle_gamma 90
_cell_formula_units_Z 4
_cell_length_a 18.9002(6)
_cell_length_b 16.1307(5)
_cell_length_c 15.9245(5)
_cell_volume 4470.2(3)
_diffrn_ambient_temperature 100
_diffrn_radiation_probe x-ray
_diffrn_radiation_type MoK\a
_diffrn_radiation_wavelength 0.71069
_exptl_crystal_density_diffrn 1.732
_refine_ls_R_factor_gt 0.0241
_refine_ls_wR_factor_gt 0.0574
_cod_data_source_file ICA-2015-241-247-1.cif
_cod_data_source_block compound-1
_cod_depositor_comments
;
Atomic coordinates exclusively available from CCDC
;
_cod_original_cell_volume 20
_cod_original_sg_symbol_H-M 'C 2/c'
_cod_database_code 1518915

loop_
_symmetry_equiv_pos_site_id
_symmetry_equiv_pos_as_xyz
1 x,y,z
2 -x,y,1/2-z
3 -x,-y,-z
4 x,-y,1/2+z
5 1/2+x,1/2+y,z
6 1/2-x,1/2+y,1/2-z
7 1/2-x,1/2-y,-z
8 1/2+x,1/2-y,1/2+z

loop_
_atom_site_label
_atom_site_type_symbol
_atom_site_fract_x
_atom_site_fract_y
_atom_site_fract_z
_atom_site_U_iso_or_equiv
_atom_site_calc_flag
? ? ? ? ? ? ?
